data_7024521
loop_
_publ_author_name
'Hatanp\"a\"a, Timo'
'Vehkam\"aki, Marko'
'Ritala, Mikko'
'Leskel\"a, Markku'

_publ_section_title
;
 Study of bismuth alkoxides as possible precursors for ALD.
;
_journal_issue 13
_journal_name_full 'Dalton transactions (Cambridge, England : 2003)'
_journal_page_first 3219
_journal_page_last 3226
_journal_paper_doi 10.1039/b918175j
_journal_volume 39
_journal_year 2010
_chemical_formula_moiety 'C60 H108 Bi4 O24, 2 (C7 H8)'
_chemical_formula_sum 'C74 H124 Bi4 O24'
_chemical_formula_weight 2233.726
_chemical_name_common
;
Tetrakis((mju2-2,2-Dimethylpropionato-O,O')-bis(2,2-
dimethylpropionato-O,O') bismuth(iii)) di touene solvate
;
_chemical_name_systematic
;
Tetrakis((mju2-2,2-Dimethylpropionato-O,O')-bis(2,2-dimethylpropionato-O,O')
bismuth(III)) di touene solvate
;
_space_group_IT_number 15
_symmetry_cell_setting monoclinic
_symmetry_space_group_name_Hall '-C 2yc'
_symmetry_space_group_name_H-M 'C 1 2/c 1'
_atom_sites_solution_hydrogens geom
_atom_sites_solution_primary direct
_atom_sites_solution_secondary difmap
_audit_creation_method SHELXL-97
_cell_angle_alpha 90.00
_cell_angle_beta 90.20(3)
_cell_angle_gamma 90.00
_cell_formula_units_Z 4
_cell_length_a 26.830(5)
_cell_length_b 12.824(3)
_cell_length_c 26.269(5)
_cell_measurement_reflns_used 61420
_cell_measurement_temperature 173(2)
_cell_measurement_theta_max 27.50
_cell_measurement_theta_min 5.02
_cell_volume 9038(3)
_computing_cell_refinement 'COLLECT (Nonius, 2002)'
_computing_data_collection 'COLLECT (Nonius, 2002)'
_computing_data_reduction 'COLLECT (Nonius, 2002)'
_computing_molecular_graphics 'SHELXTL (Sheldrick, 1990)'
_computing_publication_material 'SHELX97 (Sheldrick, 1997)'
_computing_structure_refinement 'SHELXL-97 (Sheldrick, 1997)'
_computing_structure_solution 'SHELXS-97 (Sheldrick, 1990)'
_diffrn_ambient_temperature 173(2)
_diffrn_measured_fraction_theta_full 0.992
_diffrn_measured_fraction_theta_max 0.992
_diffrn_measurement_device_type KappaCCD
_diffrn_measurement_method CCD
_diffrn_radiation_monochromator graphite
_diffrn_radiation_source 'fine-focus sealed tube'
_diffrn_radiation_type MoK\a
_diffrn_radiation_wavelength 0.71073
_diffrn_reflns_av_R_equivalents 0.0772
_diffrn_reflns_av_sigmaI/netI 0.0473
_diffrn_reflns_limit_h_max 34
_diffrn_reflns_limit_h_min -34
_diffrn_reflns_limit_k_max 16
_diffrn_reflns_limit_k_min -16
_diffrn_reflns_limit_l_max 30
_diffrn_reflns_limit_l_min -34
_diffrn_reflns_number 61420
_diffrn_reflns_theta_full 27.50
_diffrn_reflns_theta_max 27.50
_diffrn_reflns_theta_min 5.02
_exptl_absorpt_coefficient_mu 7.829
_exptl_absorpt_correction_T_max .21
_exptl_absorpt_correction_T_min .08
_exptl_absorpt_correction_type multi-scan
_exptl_absorpt_process_details 'Sadabs, Sheldrick 1996'
_exptl_crystal_colour colorless
_exptl_crystal_density_diffrn 1.642
_exptl_crystal_density_method 'not measured'
_exptl_crystal_description block
_exptl_crystal_F_000 4368
_exptl_crystal_size_max .36
_exptl_crystal_size_mid .28
_exptl_crystal_size_min .20
_refine_diff_density_max 4.068
_refine_diff_density_min -2.999
_refine_diff_density_rms 0.182
_refine_ls_extinction_method none
_refine_ls_goodness_of_fit_ref 1.056
_refine_ls_hydrogen_treatment constr
_refine_ls_matrix_type full
_refine_ls_number_parameters 448
_refine_ls_number_reflns 10304
_refine_ls_number_restraints 97
_refine_ls_restrained_S_all 1.068
_refine_ls_R_factor_all 0.0632
_refine_ls_R_factor_gt 0.0512
_refine_ls_shift/su_max 0.013
_refine_ls_shift/su_mean 0.001
_refine_ls_structure_factor_coef Fsqd
_refine_ls_weighting_details 'calc w=1/[\s^2^(Fo^2^)+(0.0482P)^2^+138.4002P] where P=(Fo^2^+2Fc^2^)/3'
_refine_ls_weighting_scheme calc
_refine_ls_wR_factor_gt 0.1151
_refine_ls_wR_factor_ref 0.1216
_reflns_number_gt 8913
_reflns_number_total 10304
_reflns_threshold_expression >2sigma(I)
_cod_data_source_file b918175j.txt
_cod_data_source_block 7
_cod_depositor_comments
;
The following automatic conversions were performed:

'_symmetry_cell_setting' value 'Monoclinic' changed to 'monoclinic'
according to /home/saulius/struct/CIF-dictionaries/cif_core.dic
dictionary named 'cif_core.dic' version 2.4.2 from 2011-04-26.

Automatic conversion script
Id: cif_fix_values 1891 2012-01-12 08:04:46Z andrius 
;
_cod_original_sg_symbol_H-M C2/c
_cod_database_code 7024521

loop_
_symmetry_equiv_pos_as_xyz
'x, y, z'
'-x, y, -z+1/2'
'x+1/2, y+1/2, z'
'-x+1/2, y+1/2, -z+1/2'
'-x, -y, -z'
'x, -y, z-1/2'
'-x+1/2, -y+1/2, -z'
'x+1/2, -y+1/2, z-1/2'

loop_
_atom_site_label
_atom_site_type_symbol
_atom_site_fract_x
_atom_site_fract_y
_atom_site_fract_z
_atom_site_U_iso_or_equiv
_atom_site_adp_type
_atom_site_occupancy
_atom_site_symmetry_multiplicity
_atom_site_calc_flag
_atom_site_refinement_flags
_atom_site_disorder_assembly
_atom_site_disorder_group
Bi1 Bi -0.063333(15) 0.17536(2) 0.320059(15) 0.03256(10) Uani 1 1 d . . .
Bi2 Bi 0.069484(16) 0.33597(2) 0.313543(14) 0.03284(10) Uani 1 1 d . . .
O7 O -0.0454(3) 0.3736(6) 0.2888(3) 0.0398(18) Uani 1 1 d . . .
O3 O 0.0388(3) 0.1378(6) 0.2948(3) 0.0389(18) Uani 1 1 d . . .
O2 O 0.0845(4) 0.5237(6) 0.3280(4) 0.069(3) Uani 1 1 d . . .
O4 O 0.0985(3) 0.1865(5) 0.3481(3) 0.0337(16) Uani 1 1 d . . .
O8 O -0.0966(3) 0.3240(5) 0.3490(3) 0.0331(16) Uani 1 1 d . . .
O1 O 0.1146(3) 0.4031(5) 0.3760(3) 0.0406(19) Uani 1 1 d . . .
C6 C 0.0727(4) 0.1167(7) 0.3254(4) 0.036(2) Uani 1 1 d . . .
C16 C -0.0749(4) 0.3957(6) 0.3236(4) 0.0290(19) Uani 1 1 d . . .
O12 O -0.0286(4) 0.1676(6) 0.3994(4) 0.061(3) Uani 1 1 d . . .
O11 O 0.0113(4) 0.3127(7) 0.3813(3) 0.053(2) Uani 1 1 d . . .
C26 C -0.0020(5) 0.2468(9) 0.4120(4) 0.037(2) Uani 1 1 d . . .
C1 C 0.1102(4) 0.4999(7) 0.3660(5) 0.035(2) Uani 1 1 d . . .
O10 O -0.0784(4) -0.0114(6) 0.3375(4) 0.064(3) Uani 1 1 d . . .
O9 O -0.1233(3) 0.1117(5) 0.3676(3) 0.046(2) Uani 1 1 d . . .
C7 C 0.0858(4) 0.0025(8) 0.3374(4) 0.039(3) Uani 1 1 d . . .
C17 C -0.0853(4) 0.5090(8) 0.3373(4) 0.040(3) Uani 1 1 d . . .
C2 C 0.1363(5) 0.5786(10) 0.3981(5) 0.053(3) Uani 1 1 d . . .
C21 C -0.1120(4) 0.0146(8) 0.3643(5) 0.036(2) Uani 1 1 d . . .
O5 O 0.1463(4) 0.3414(7) 0.2798(4) 0.063(3) Uani 1 1 d . . .
C27 C 0.0106(6) 0.2553(10) 0.4679(4) 0.053(4) Uani 1 1 d . . .
C11 C 0.1609(4) 0.2614(9) 0.2541(4) 0.038(2) Uani 1 1 d . . .
C22 C -0.1412(5) -0.0609(8) 0.3979(5) 0.048(3) Uani 1 1 d . . .
C19 C -0.1282(11) 0.5415(16) 0.3074(11) 0.160(12) Uani 1 1 d U . .
H19A H -0.1248 0.6153 0.2984 0.240 Uiso 1 1 calc R . .
H19B H -0.1586 0.5315 0.3274 0.240 Uiso 1 1 calc R . .
H19C H -0.1301 0.4995 0.2763 0.240 Uiso 1 1 calc R . .
C12 C 0.2164(4) 0.2525(12) 0.2468(7) 0.060(3) Uani 1 1 d D . .
C25 C -0.1963(6) -0.0374(13) 0.3934(6) 0.074(5) Uani 1 1 d . . .
H25A H -0.2073 -0.0487 0.3582 0.110 Uiso 1 1 calc R . .
H25B H -0.2024 0.0353 0.4030 0.110 Uiso 1 1 calc R . .
H25C H -0.2150 -0.0836 0.4161 0.110 Uiso 1 1 calc R . .
C5 C 0.1354(11) 0.5472(16) 0.4519(8) 0.122(9) Uani 1 1 d U . .
H5A H 0.1550 0.5967 0.4721 0.183 Uiso 1 1 calc R . .
H5B H 0.1497 0.4772 0.4553 0.183 Uiso 1 1 calc R . .
H5C H 0.1009 0.5466 0.4640 0.183 Uiso 1 1 calc R . .
C4 C 0.1890(9) 0.568(2) 0.3865(13) 0.171(13) Uani 1 1 d U . .
H4A H 0.2085 0.5745 0.4179 0.257 Uiso 1 1 calc R . .
H4B H 0.1989 0.6219 0.3623 0.257 Uiso 1 1 calc R . .
H4C H 0.1950 0.4988 0.3714 0.257 Uiso 1 1 calc R . .
C24 C -0.1239(7) -0.0368(12) 0.4532(6) 0.074(5) Uani 1 1 d . . .
H24A H -0.0886 -0.0549 0.4569 0.111 Uiso 1 1 calc R . .
H24B H -0.1437 -0.0779 0.4772 0.111 Uiso 1 1 calc R . .
H24C H -0.1285 0.0376 0.4602 0.111 Uiso 1 1 calc R . .
C30 C 0.0689(6) 0.2490(13) 0.4730(5) 0.067(4) Uani 1 1 d . . .
H30A H 0.0805 0.1807 0.4612 0.101 Uiso 1 1 calc R . .
H30B H 0.0786 0.2586 0.5087 0.101 Uiso 1 1 calc R . .
H30C H 0.0842 0.3039 0.4522 0.101 Uiso 1 1 calc R . .
C29 C -0.0010(10) 0.3692(14) 0.4833(6) 0.098(7) Uani 1 1 d U . .
H29A H -0.0365 0.3834 0.4776 0.147 Uiso 1 1 calc R . .
H29B H 0.0190 0.4169 0.4625 0.147 Uiso 1 1 calc R . .
H29C H 0.0071 0.3794 0.5193 0.147 Uiso 1 1 calc R . .
C28 C -0.0107(8) 0.1726(15) 0.5002(7) 0.088(6) Uani 1 1 d . . .
H28A H -0.0001 0.1043 0.4875 0.133 Uiso 1 1 calc R . .
H28B H -0.0472 0.1769 0.4992 0.133 Uiso 1 1 calc R . .
H28C H 0.0010 0.1816 0.5353 0.133 Uiso 1 1 calc R . .
C20 C -0.0466(9) 0.5754(13) 0.3184(15) 0.176(12) Uani 1 1 d U . .
H20A H -0.0564 0.6485 0.3227 0.264 Uiso 1 1 calc R . .
H20B H -0.0412 0.5609 0.2822 0.264 Uiso 1 1 calc R . .
H20C H -0.0157 0.5621 0.3374 0.264 Uiso 1 1 calc R . .
C15 C 0.2213(9) 0.277(2) 0.1849(10) 0.155(11) Uani 1 1 d DU . .
H15A H 0.2019 0.2252 0.1657 0.233 Uiso 1 1 calc R . .
H15B H 0.2564 0.2722 0.1748 0.233 Uiso 1 1 calc R . .
H15C H 0.2087 0.3467 0.1776 0.233 Uiso 1 1 calc R . .
C23 C -0.1287(10) -0.1700(10) 0.3837(10) 0.109(8) Uani 1 1 d U . .
H23A H -0.1325 -0.1788 0.3468 0.163 Uiso 1 1 calc R . .
H23B H -0.1511 -0.2181 0.4013 0.163 Uiso 1 1 calc R . .
H23C H -0.0941 -0.1851 0.3936 0.163 Uiso 1 1 calc R . .
C9 C 0.0549(12) -0.0662(12) 0.3009(9) 0.143(10) Uani 1 1 d U . .
H9A H 0.0604 -0.1398 0.3091 0.214 Uiso 1 1 calc R . .
H9B H 0.0653 -0.0528 0.2657 0.214 Uiso 1 1 calc R . .
H9C H 0.0195 -0.0495 0.3045 0.214 Uiso 1 1 calc R . .
C10 C 0.1391(7) -0.0155(14) 0.3343(14) 0.151(11) Uani 1 1 d U . .
H10A H 0.1531 -0.0196 0.3687 0.227 Uiso 1 1 calc R . .
H10B H 0.1548 0.0421 0.3158 0.227 Uiso 1 1 calc R . .
H10C H 0.1453 -0.0811 0.3163 0.227 Uiso 1 1 calc R . .
C8 C 0.0592(14) -0.0270(18) 0.3832(12) 0.192(14) Uani 1 1 d U . .
H8A H 0.0827 -0.0314 0.4117 0.288 Uiso 1 1 calc R . .
H8B H 0.0433 -0.0950 0.3780 0.288 Uiso 1 1 calc R . .
H8C H 0.0337 0.0254 0.3907 0.288 Uiso 1 1 calc R . .
C18 C -0.0897(12) 0.5189(15) 0.3924(7) 0.126(8) Uani 1 1 d U . .
H18A H -0.0847 0.5918 0.4023 0.189 Uiso 1 1 calc R . .
H18B H -0.0645 0.4752 0.4090 0.189 Uiso 1 1 calc R . .
H18C H -0.1230 0.4962 0.4030 0.189 Uiso 1 1 calc R . .
C14 C 0.2331(9) 0.1439(18) 0.2388(16) 0.168(15) Uani 1 1 d D . .
H14A H 0.2283 0.1040 0.2702 0.253 Uiso 1 1 calc R . .
H14B H 0.2685 0.1436 0.2297 0.253 Uiso 1 1 calc R . .
H14C H 0.2136 0.1122 0.2113 0.253 Uiso 1 1 calc R . .
C3 C 0.1152(13) 0.6805(13) 0.3917(11) 0.154(12) Uani 1 1 d U . .
H3A H 0.1312 0.7292 0.4154 0.231 Uiso 1 1 calc R . .
H3B H 0.0793 0.6779 0.3987 0.231 Uiso 1 1 calc R . .
H3C H 0.1205 0.7042 0.3567 0.231 Uiso 1 1 calc R . .
C32 C 0.2182(12) 0.803(2) 0.4983(12) 0.103(8) Uiso 0.50 1 d PGDU A -1
H32A H 0.1973 0.8581 0.4864 0.123 Uiso 0.50 1 calc PR A -1
C33 C 0.2052(10) 0.748(2) 0.5417(12) 0.105(8) Uiso 0.50 1 d PGU A -1
H33A H 0.1754 0.7641 0.5594 0.126 Uiso 0.50 1 calc PR A -1
C34 C 0.2358(13) 0.668(2) 0.5591(10) 0.110(9) Uiso 0.50 1 d PGU A -1
H34A H 0.2270 0.6296 0.5887 0.132 Uiso 0.50 1 calc PR A -1
C35 C 0.2794(12) 0.644(2) 0.5332(12) 0.100(8) Uiso 0.50 1 d PGU A -1
H35A H 0.3004 0.5890 0.5451 0.120 Uiso 0.50 1 calc PR A -1
C36 C 0.2924(11) 0.699(3) 0.4899(12) 0.108(8) Uiso 0.50 1 d PGDU A -1
H36A H 0.3222 0.6829 0.4722 0.129 Uiso 0.50 1 calc PR A -1
C31 C 0.2618(13) 0.779(3) 0.4724(11) 0.109(8) Uiso 0.50 1 d PGU A -1
C37 C 0.276(4) 0.837(9) 0.430(5) 0.32(7) Uiso 0.50 1 d PD A -1
H37A H 0.3070 0.8092 0.4160 0.487 Uiso 0.50 1 calc PR A -1
H37B H 0.2803 0.9101 0.4392 0.487 Uiso 0.50 1 calc PR A -1
H37C H 0.2495 0.8318 0.4036 0.487 Uiso 0.50 1 calc PR A -1
C43 C 0.2148(10) 0.275(2) 0.4823(9) 0.084(9) Uiso 0.50 1 d PGDU B -1
H43A H 0.1872 0.2762 0.4596 0.101 Uiso 0.50 1 calc PR B -1
C41 C 0.2163(10) 0.3418(19) 0.5238(10) 0.088(9) Uiso 0.50 1 d PGU B -1
H41A H 0.1898 0.3896 0.5293 0.105 Uiso 0.50 1 calc PR B -1
C42 C 0.2567(13) 0.339(2) 0.5571(10) 0.104(12) Uiso 0.50 1 d PGU B -1
H42A H 0.2577 0.3854 0.5854 0.125 Uiso 0.50 1 calc PR B -1
C40 C 0.2955(10) 0.270(2) 0.5490(10) 0.115(11) Uiso 0.50 1 d PGU B -1
H40A H 0.3230 0.2678 0.5717 0.138 Uiso 0.50 1 calc PR B -1
C39 C 0.2939(10) 0.202(2) 0.5075(11) 0.104(11) Uiso 0.50 1 d PGDU B -1
H39A H 0.3204 0.1545 0.5020 0.124 Uiso 0.50 1 calc PR B -1
C38 C 0.2536(12) 0.205(2) 0.4742(10) 0.103(10) Uiso 0.50 1 d PGU B -1
C44 C 0.251(2) 0.135(7) 0.434(3) 0.19(4) Uiso 0.50 1 d PD B -1
H44A H 0.2811 0.0908 0.4342 0.286 Uiso 0.50 1 calc PR B -1
H44B H 0.2492 0.1729 0.4019 0.286 Uiso 0.50 1 calc PR B -1
H44C H 0.2216 0.0905 0.4378 0.286 Uiso 0.50 1 calc PR B -1
C13 C 0.2456(11) 0.344(3) 0.2588(17) 0.194(16) Uani 1 1 d DU . .
H13A H 0.2483 0.3511 0.2958 0.290 Uiso 1 1 calc R . .
H13B H 0.2294 0.4056 0.2444 0.290 Uiso 1 1 calc R . .
H13C H 0.2790 0.3363 0.2442 0.290 Uiso 1 1 calc R . .
O6 O 0.1315(3) 0.1962(8) 0.2397(3) 0.056(2) Uani 1 1 d . . .

loop_
_atom_site_aniso_label
_atom_site_aniso_U_11
_atom_site_aniso_U_22
_atom_site_aniso_U_33
_atom_site_aniso_U_23
_atom_site_aniso_U_13
_atom_site_aniso_U_12
Bi1 0.0418(2) 0.02100(14) 0.0350(2) 0.00361(13) 0.01017(19) 0.00348(14)
Bi2 0.0470(2) 0.02107(14) 0.03038(18) -0.00178(12) -0.00924(19) 0.00034(14)
O7 0.053(5) 0.032(4) 0.034(4) 0.001(3) 0.004(4) -0.008(3)
O3 0.046(5) 0.031(3) 0.040(4) 0.004(3) -0.013(4) -0.002(3)
O2 0.108(8) 0.027(4) 0.072(6) 0.003(4) -0.049(6) 0.001(4)
O4 0.045(4) 0.020(3) 0.036(4) 0.002(3) -0.010(3) 0.003(3)
O8 0.037(4) 0.025(3) 0.038(4) -0.003(3) 0.003(3) 0.003(3)
O1 0.053(5) 0.021(3) 0.048(5) -0.005(3) -0.020(4) -0.003(3)
C6 0.049(6) 0.021(4) 0.038(5) -0.001(4) -0.002(6) -0.008(4)
C16 0.039(5) 0.023(4) 0.025(4) 0.000(3) -0.004(5) 0.009(4)
O12 0.094(8) 0.039(5) 0.049(5) -0.009(4) -0.033(5) 0.002(4)
O11 0.071(7) 0.056(5) 0.031(4) 0.018(4) 0.022(4) 0.014(4)
C26 0.039(5) 0.041(5) 0.031(5) 0.000(5) -0.004(6) 0.010(4)
C1 0.038(6) 0.028(5) 0.040(6) 0.002(4) 0.000(5) -0.004(4)
O10 0.081(7) 0.027(4) 0.083(6) 0.003(4) 0.040(6) 0.001(4)
O9 0.056(5) 0.026(4) 0.057(5) 0.006(3) 0.023(4) 0.001(3)
C7 0.051(7) 0.029(5) 0.038(6) 0.010(4) 0.000(5) -0.003(4)
C17 0.049(7) 0.026(5) 0.045(6) -0.006(4) -0.001(5) 0.011(4)
C2 0.056(8) 0.042(6) 0.062(9) -0.016(6) -0.001(7) -0.012(6)
C21 0.042(6) 0.026(5) 0.040(6) 0.009(4) -0.005(5) -0.003(4)
O5 0.068(6) 0.045(5) 0.077(7) 0.017(4) 0.035(5) 0.012(4)
C27 0.097(12) 0.049(6) 0.015(5) 0.000(5) 0.000(6) 0.004(7)
C11 0.034(5) 0.045(6) 0.034(5) 0.013(4) 0.001(5) -0.001(5)
C22 0.057(8) 0.030(5) 0.057(8) 0.012(5) 0.013(6) -0.006(5)
C19 0.20(2) 0.084(12) 0.19(2) -0.081(14) -0.139(19) 0.088(14)
C12 0.030(6) 0.061(7) 0.088(10) -0.022(7) 0.007(8) -0.005(6)
C25 0.077(11) 0.075(10) 0.069(10) 0.003(8) 0.025(9) -0.033(9)
C5 0.19(2) 0.084(12) 0.089(14) -0.023(11) -0.062(15) -0.039(14)
C4 0.089(15) 0.22(3) 0.20(2) -0.13(2) 0.038(16) -0.069(17)
C24 0.114(14) 0.060(8) 0.048(9) 0.022(7) 0.005(9) -0.008(9)
C30 0.063(9) 0.088(10) 0.051(7) 0.002(7) -0.011(7) -0.021(8)
C29 0.18(2) 0.071(10) 0.046(9) -0.023(8) -0.008(11) -0.011(12)
C28 0.101(14) 0.109(15) 0.055(10) 0.023(9) -0.008(9) -0.026(11)
C20 0.131(17) 0.046(8) 0.35(3) -0.050(16) 0.12(2) -0.020(10)
C15 0.104(15) 0.22(2) 0.14(2) -0.003(19) 0.099(15) -0.005(16)
C23 0.150(18) 0.028(7) 0.148(18) 0.008(9) 0.055(15) -0.019(8)
C9 0.25(3) 0.036(7) 0.145(17) 0.003(9) -0.082(18) 0.009(12)
C10 0.073(11) 0.049(9) 0.33(3) 0.053(15) -0.007(17) 0.017(8)
C8 0.26(3) 0.093(14) 0.22(2) 0.102(16) 0.15(2) 0.084(17)
C18 0.242(19) 0.073(10) 0.063(10) -0.040(8) 0.005(12) 0.032(12)
C14 0.077(15) 0.089(15) 0.34(5) -0.06(2) 0.04(2) 0.022(13)
C3 0.25(3) 0.032(8) 0.18(2) -0.028(11) -0.09(2) 0.022(12)
C13 0.101(19) 0.21(3) 0.27(3) -0.05(2) 0.08(2) -0.039(19)
O6 0.050(5) 0.066(6) 0.052(6) 0.016(4) -0.022(4) -0.019(4)

loop_
_atom_type_symbol
_atom_type_description
_atom_type_scat_dispersion_real
_atom_type_scat_dispersion_imag
_atom_type_scat_source
C C 0.0033 0.0016 'International Tables Vol C Tables 4.2.6.8 and 6.1.1.4'
H H 0.0000 0.0000 'International Tables Vol C Tables 4.2.6.8 and 6.1.1.4'
O O 0.0106 0.0060 'International Tables Vol C Tables 4.2.6.8 and 6.1.1.4'
Bi Bi -4.1077 10.2566 'International Tables Vol C Tables 4.2.6.8 and 6.1.1.4'

loop_
_geom_angle_atom_site_label_1
_geom_angle_atom_site_label_2
_geom_angle_atom_site_label_3
_geom_angle
_geom_angle_site_symmetry_1
_geom_angle_site_symmetry_3
O9 Bi1 O8 80.2(3) . .
O9 Bi1 O12 76.2(4) . .
O8 Bi1 O12 83.6(3) . .
O9 Bi1 O6 81.8(4) . 2
O8 Bi1 O6 79.9(3) . 2
O12 Bi1 O6 154.5(4) . 2
O9 Bi1 O10 54.1(3) . .
O8 Bi1 O10 134.1(3) . .
O12 Bi1 O10 81.6(3) . .
O6 Bi1 O10 95.9(4) 2 .
O9 Bi1 C21 28.0(3) . .
O8 Bi1 C21 108.0(3) . .
O12 Bi1 C21 76.7(4) . .
O6 Bi1 C21 89.9(4) 2 .
O10 Bi1 C21 26.1(3) . .
O9 Bi1 O7 130.6(3) . .
O8 Bi1 O7 51.4(3) . .
O12 Bi1 O7 104.2(3) . .
O6 Bi1 O7 80.5(3) 2 .
O10 Bi1 O7 173.0(3) . .
C21 Bi1 O7 158.4(3) . .
O9 Bi1 C16 105.7(3) . .
O8 Bi1 C16 25.8(3) . .
O12 Bi1 C16 93.3(3) . .
O6 Bi1 C16 80.2(3) 2 .
O10 Bi1 C16 159.8(3) . .
C21 Bi1 C16 133.6(3) . .
O7 Bi1 C16 25.7(2) . .
O1 Bi2 O5 77.3(4) . .
O1 Bi2 O4 81.1(3) . .
O5 Bi2 O4 82.5(3) . .
O1 Bi2 O11 81.6(3) . .
O5 Bi2 O11 154.1(4) . .
O4 Bi2 O11 79.7(3) . .
O1 Bi2 O2 54.4(3) . .
O5 Bi2 O2 83.2(4) . .
O4 Bi2 O2 135.2(3) . .
O11 Bi2 O2 96.5(4) . .
O1 Bi2 O3 131.6(2) . .
O5 Bi2 O3 103.6(3) . .
O4 Bi2 O3 51.9(2) . .
O11 Bi2 O3 79.6(3) . .
O2 Bi2 O3 171.5(3) . .
O1 Bi2 C1 27.3(3) . .
O5 Bi2 C1 79.0(4) . .
O4 Bi2 C1 108.2(3) . .
O11 Bi2 C1 89.0(3) . .
O2 Bi2 C1 27.1(3) . .
O3 Bi2 C1 158.4(3) . .
O1 Bi2 C6 106.8(3) . .
O5 Bi2 C6 92.7(3) . .
O4 Bi2 C6 26.1(3) . .
O11 Bi2 C6 79.3(3) . .
O2 Bi2 C6 161.2(3) . .
O3 Bi2 C6 25.7(3) . .
C1 Bi2 C6 134.1(3) . .
C16 O7 Bi1 83.0(5) . .
C6 O3 Bi2 82.3(5) . .
C1 O2 Bi2 88.5(6) . .
C6 O4 Bi2 102.7(6) . .
C16 O8 Bi1 104.6(6) . .
C1 O1 Bi2 100.1(7) . .
O3 C6 O4 123.0(9) . .
O3 C6 C7 120.4(9) . .
O4 C6 C7 116.6(10) . .
O3 C6 Bi2 72.0(5) . .
O4 C6 Bi2 51.1(4) . .
C7 C6 Bi2 167.2(8) . .
O7 C16 O8 120.8(8) . .
O7 C16 C17 120.6(9) . .
O8 C16 C17 118.6(9) . .
O7 C16 Bi1 71.3(5) . .
O8 C16 Bi1 49.6(4) . .
C17 C16 Bi1 167.3(7) . .
C26 O12 Bi1 115.2(7) . .
C26 O11 Bi2 140.4(8) . .
O11 C26 O12 122.6(11) . .
O11 C26 C27 121.9(12) . .
O12 C26 C27 115.5(11) . .
O2 C1 O1 117.0(10) . .
O2 C1 C2 122.9(10) . .
O1 C1 C2 120.0(11) . .
O2 C1 Bi2 64.4(6) . .
O1 C1 Bi2 52.7(5) . .
C2 C1 Bi2 172.6(9) . .
C21 O10 Bi1 87.9(6) . .
C21 O9 Bi1 98.6(7) . .
C8 C7 C10 120(2) . .
C8 C7 C9 96(2) . .
C10 C7 C9 113.7(19) . .
C8 C7 C6 107.9(12) . .
C10 C7 C6 111.3(11) . .
C9 C7 C6 107.1(10) . .
C20 C17 C19 102(2) . .
C20 C17 C18 111(2) . .
C19 C17 C18 116.4(19) . .
C20 C17 C16 110.5(11) . .
C19 C17 C16 106.9(10) . .
C18 C17 C16 109.5(11) . .
C3 C2 C4 117(2) . .
C3 C2 C5 110.8(19) . .
C4 C2 C5 101(2) . .
C3 C2 C1 111.6(14) . .
C4 C2 C1 105.7(13) . .
C5 C2 C1 110.5(12) . .
O10 C21 O9 119.2(10) . .
O10 C21 C22 123.7(10) . .
O9 C21 C22 117.0(11) . .
O10 C21 Bi1 65.9(6) . .
O9 C21 Bi1 53.4(5) . .
C22 C21 Bi1 168.6(9) . .
C11 O5 Bi2 117.5(8) . .
C28 C27 C26 114.9(13) . .
C28 C27 C29 116.8(15) . .
C26 C27 C29 106.1(11) . .
C28 C27 C30 107.6(13) . .
C26 C27 C30 107.3(11) . .
C29 C27 C30 103.2(14) . .
O6 C11 O5 120.9(11) . .
O6 C11 C12 123.5(12) . .
O5 C11 C12 115.4(11) . .
C23 C22 C25 112.9(15) . .
C23 C22 C21 109.5(12) . .
C25 C22 C21 109.4(10) . .
C23 C22 C24 110.7(15) . .
C25 C22 C24 108.8(13) . .
C21 C22 C24 105.2(11) . .
C17 C19 H19A 109.5 . .
C17 C19 H19B 109.5 . .
H19A C19 H19B 109.5 . .
C17 C19 H19C 109.5 . .
H19A C19 H19C 109.5 . .
H19B C19 H19C 109.5 . .
C13 C12 C14 129.1(18) . .
C13 C12 C11 116.6(16) . .
C14 C12 C11 112.9(14) . .
C13 C12 C15 91(2) . .
C14 C12 C15 91(2) . .
C11 C12 C15 101.2(13) . .
C22 C25 H25A 109.5 . .
C22 C25 H25B 109.5 . .
H25A C25 H25B 109.5 . .
C22 C25 H25C 109.5 . .
H25A C25 H25C 109.5 . .
H25B C25 H25C 109.5 . .
C2 C5 H5A 109.5 . .
C2 C5 H5B 109.5 . .
H5A C5 H5B 109.5 . .
C2 C5 H5C 109.5 . .
H5A C5 H5C 109.5 . .
H5B C5 H5C 109.5 . .
C2 C4 H4A 109.5 . .
C2 C4 H4B 109.5 . .
H4A C4 H4B 109.5 . .
C2 C4 H4C 109.5 . .
H4A C4 H4C 109.5 . .
H4B C4 H4C 109.5 . .
C22 C24 H24A 109.5 . .
C22 C24 H24B 109.5 . .
H24A C24 H24B 109.5 . .
C22 C24 H24C 109.5 . .
H24A C24 H24C 109.5 . .
H24B C24 H24C 109.5 . .
C27 C30 H30A 109.5 . .
C27 C30 H30B 109.5 . .
H30A C30 H30B 109.5 . .
C27 C30 H30C 109.5 . .
H30A C30 H30C 109.5 . .
H30B C30 H30C 109.5 . .
C27 C29 H29A 109.5 . .
C27 C29 H29B 109.5 . .
H29A C29 H29B 109.5 . .
C27 C29 H29C 109.5 . .
H29A C29 H29C 109.5 . .
H29B C29 H29C 109.5 . .
C27 C28 H28A 109.5 . .
C27 C28 H28B 109.5 . .
H28A C28 H28B 109.5 . .
C27 C28 H28C 109.5 . .
H28A C28 H28C 109.5 . .
H28B C28 H28C 109.5 . .
C17 C20 H20A 109.5 . .
C17 C20 H20B 109.5 . .
H20A C20 H20B 109.5 . .
C17 C20 H20C 109.5 . .
H20A C20 H20C 109.5 . .
H20B C20 H20C 109.5 . .
C12 C15 H15A 109.5 . .
C12 C15 H15B 109.5 . .
H15A C15 H15B 109.5 . .
C12 C15 H15C 109.5 . .
H15A C15 H15C 109.5 . .
H15B C15 H15C 109.5 . .
C22 C23 H23A 109.5 . .
C22 C23 H23B 109.5 . .
H23A C23 H23B 109.5 . .
C22 C23 H23C 109.5 . .
H23A C23 H23C 109.5 . .
H23B C23 H23C 109.5 . .
C7 C9 H9A 109.5 . .
C7 C9 H9B 109.5 . .
H9A C9 H9B 109.5 . .
C7 C9 H9C 109.5 . .
H9A C9 H9C 109.5 . .
H9B C9 H9C 109.5 . .
C7 C10 H10A 109.5 . .
C7 C10 H10B 109.5 . .
H10A C10 H10B 109.5 . .
C7 C10 H10C 109.5 . .
H10A C10 H10C 109.5 . .
H10B C10 H10C 109.5 . .
C7 C8 H8A 109.5 . .
C7 C8 H8B 109.5 . .
H8A C8 H8B 109.5 . .
C7 C8 H8C 109.5 . .
H8A C8 H8C 109.5 . .
H8B C8 H8C 109.5 . .
C17 C18 H18A 109.5 . .
C17 C18 H18B 109.5 . .
H18A C18 H18B 109.5 . .
C17 C18 H18C 109.5 . .
H18A C18 H18C 109.5 . .
H18B C18 H18C 109.5 . .
C12 C14 H14A 109.5 . .
C12 C14 H14B 109.5 . .
H14A C14 H14B 109.5 . .
C12 C14 H14C 109.5 . .
H14A C14 H14C 109.5 . .
H14B C14 H14C 109.5 . .
C2 C3 H3A 109.5 . .
C2 C3 H3B 109.5 . .
H3A C3 H3B 109.5 . .
C2 C3 H3C 109.5 . .
H3A C3 H3C 109.5 . .
H3B C3 H3C 109.5 . .
C33 C32 C31 120.0 . .
C33 C32 H32A 120.0 . .
C31 C32 H32A 120.0 . .
C34 C33 C32 120.0 . .
C34 C33 H33A 120.0 . .
C32 C33 H33A 120.0 . .
C33 C34 C35 120.0 . .
C33 C34 H34A 120.0 . .
C35 C34 H34A 120.0 . .
C34 C35 C36 120.0 . .
C34 C35 H35A 120.0 . .
C36 C35 H35A 120.0 . .
C31 C36 C35 120.0 . .
C31 C36 H36A 120.0 . .
C35 C36 H36A 120.0 . .
C37 C31 C36 119.8(9) . .
C37 C31 C32 120.2(9) . .
C36 C31 C32 120.0 . .
C31 C37 H37A 109.5 . .
C31 C37 H37B 109.5 . .
H37A C37 H37B 109.5 . .
C31 C37 H37C 109.5 . .
H37A C37 H37C 109.5 . .
H37B C37 H37C 109.5 . .
C41 C43 C38 120.0 . .
C41 C43 H43A 120.0 . .
C38 C43 H43A 120.0 . .
C43 C41 C42 120.0 . .
C43 C41 H41A 120.0 . .
C42 C41 H41A 120.0 . .
C40 C42 C41 120.0 . .
C40 C42 H42A 120.0 . .
C41 C42 H42A 120.0 . .
C39 C40 C42 120.0 . .
C39 C40 H40A 120.0 . .
C42 C40 H40A 120.0 . .
C40 C39 C38 120.0 . .
C40 C39 H39A 120.0 . .
C38 C39 H39A 120.0 . .
C44 C38 C39 119.9(8) . .
C44 C38 C43 120.1(8) . .
C39 C38 C43 120.0 . .
C38 C44 H44A 109.5 . .
C38 C44 H44B 109.5 . .
H44A C44 H44B 109.5 . .
C38 C44 H44C 109.5 . .
H44A C44 H44C 109.5 . .
H44B C44 H44C 109.5 . .
C12 C13 H13A 109.5 . .
C12 C13 H13B 109.5 . .
H13A C13 H13B 109.5 . .
C12 C13 H13C 109.5 . .
H13A C13 H13C 109.5 . .
H13B C13 H13C 109.5 . .
C11 O6 Bi1 140.3(8) . 2

loop_
_geom_bond_atom_site_label_1
_geom_bond_atom_site_label_2
_geom_bond_distance
_geom_bond_site_symmetry_2
Bi1 O9 2.197(8) .
Bi1 O8 2.240(7) .
Bi1 O12 2.284(9) .
Bi1 O6 2.422(8) 2
Bi1 O10 2.472(8) .
Bi1 C21 2.706(10) .
Bi1 O7 2.714(7) .
Bi1 C16 2.844(8) .
Bi2 O1 2.211(7) .
Bi2 O5 2.248(9) .
Bi2 O4 2.259(6) .
Bi2 O11 2.389(8) .
Bi2 O2 2.470(7) .
Bi2 O3 2.716(7) .
Bi2 C1 2.739(11) .
Bi2 C6 2.830(8) .
O7 C16 1.243(12) .
O3 C6 1.241(13) .
O2 C1 1.248(14) .
O4 C6 1.278(12) .
O8 C16 1.278(12) .
O1 C1 1.275(12) .
C6 C7 1.539(13) .
C16 C17 1.523(12) .
O12 C26 1.284(15) .
O11 C26 1.223(13) .
C26 C27 1.509(14) .
C1 C2 1.488(16) .
O10 C21 1.193(14) .
O9 C21 1.284(12) .
C7 C8 1.45(3) .
C7 C10 1.45(2) .
C7 C9 1.54(2) .
C17 C20 1.43(2) .
C17 C19 1.45(2) .
C17 C18 1.46(2) .
C2 C3 1.43(2) .
C2 C4 1.45(3) .
C2 C5 1.47(3) .
C21 C22 1.527(15) .
O5 C11 1.291(15) .
C27 C28 1.47(2) .
C27 C29 1.55(2) .
C27 C30 1.57(2) .
C11 O6 1.209(13) .
C11 C12 1.505(15) .
C22 C23 1.487(19) .
C22 C25 1.51(2) .
C22 C24 1.55(2) .
C19 H19A 0.9800 .
C19 H19B 0.9800 .
C19 H19C 0.9800 .
C12 C13 1.44(3) .
C12 C14 1.48(2) .
C12 C15 1.66(3) .
C25 H25A 0.9800 .
C25 H25B 0.9800 .
C25 H25C 0.9800 .
C5 H5A 0.9800 .
C5 H5B 0.9800 .
C5 H5C 0.9800 .
C4 H4A 0.9800 .
C4 H4B 0.9800 .
C4 H4C 0.9800 .
C24 H24A 0.9800 .
C24 H24B 0.9800 .
C24 H24C 0.9800 .
C30 H30A 0.9800 .
C30 H30B 0.9800 .
C30 H30C 0.9800 .
C29 H29A 0.9800 .
C29 H29B 0.9800 .
C29 H29C 0.9800 .
C28 H28A 0.9800 .
C28 H28B 0.9800 .
C28 H28C 0.9800 .
C20 H20A 0.9800 .
C20 H20B 0.9800 .
C20 H20C 0.9800 .
C15 H15A 0.9800 .
C15 H15B 0.9800 .
C15 H15C 0.9800 .
C23 H23A 0.9800 .
C23 H23B 0.9800 .
C23 H23C 0.9800 .
C9 H9A 0.9800 .
C9 H9B 0.9800 .
C9 H9C 0.9800 .
C10 H10A 0.9800 .
C10 H10B 0.9800 .
C10 H10C 0.9800 .
C8 H8A 0.9800 .
C8 H8B 0.9800 .
C8 H8C 0.9800 .
C18 H18A 0.9800 .
C18 H18B 0.9800 .
C18 H18C 0.9800 .
C14 H14A 0.9800 .
C14 H14B 0.9800 .
C14 H14C 0.9800 .
C3 H3A 0.9800 .
C3 H3B 0.9800 .
C3 H3C 0.9800 .
C32 C33 1.3900 .
C32 C31 1.3900 .
C32 H32A 0.9500 .
C33 C34 1.3900 .
C33 H33A 0.9500 .
C34 C35 1.3900 .
C34 H34A 0.9500 .
C35 C36 1.3900 .
C35 H35A 0.9500 .
C36 C31 1.3900 .
C36 H36A 0.9500 .
C31 C37 1.40(13) .
C37 H37A 0.9800 .
C37 H37B 0.9800 .
C37 H37C 0.9800 .
C43 C41 1.3900 .
C43 C38 1.3900 .
C43 H43A 0.9500 .
C41 C42 1.3900 .
C41 H41A 0.9500 .
C42 C40 1.3900 .
C42 H42A 0.9500 .
C40 C39 1.3900 .
C40 H40A 0.9500 .
C39 C38 1.3900 .
C39 H39A 0.9500 .
C38 C44 1.39(8) .
C44 H44A 0.9800 .
C44 H44B 0.9800 .
C44 H44C 0.9800 .
C13 H13A 0.9800 .
C13 H13B 0.9800 .
C13 H13C 0.9800 .
O6 Bi1 2.422(8) 2
